data_1525162
loop_
_publ_author_name
'Robinson, K.'
'Gibbs, G.V.'
'Ribbe, P.H.'

_publ_section_title
;
 The crystal structures of the humite minerals. IV. Clinohumite and
 titanclinohumite
;
_journal_name_full 'American Mineralogist'
_journal_page_first 43
_journal_page_last 49
_journal_volume 58
_journal_year 1973
_chemical_formula_sum 'F Fe0.58 H Mg8.42 O17 Si4'
_chemical_name_systematic '(Mg8.42 Fe0.58) (Si O4)4 (O H) F'
_space_group_IT_number 14
_symmetry_space_group_name_Hall '-P 2xab'
_symmetry_space_group_name_H-M 'P 21/b 1 1'
_cell_angle_alpha 100.786
_cell_angle_beta 90
_cell_angle_gamma 90
_cell_formula_units_Z 2
_cell_length_a 4.7441
_cell_length_b 10.2501
_cell_length_c 13.6635
_cell_volume 652.684
_citation_journal_id_ASTM AMMIAY
_cod_data_source_file Robinson_AMMIAY_1973_1517.cif
_cod_data_source_block H1F1Fe0.58Mg8.42O17Si4
_cod_original_cell_volume 652.6835
_cod_original_sg_symbol_Hall '-P 2ybc (y,z,x)'
_cod_original_formula_sum 'H1 F1 Fe0.58 Mg8.42 O17 Si4'
_cod_database_code 1525162

loop_
_symmetry_equiv_pos_as_xyz
x,y,z
x+1/2,-y+1/2,-z
-x,-y,-z
-x-1/2,y-1/2,z

loop_
_atom_site_label
_atom_site_type_symbol
_atom_site_fract_x
_atom_site_fract_y
_atom_site_fract_z
_atom_site_occupancy
_atom_site_U_iso_or_equiv
Mg1 Mg+2 0.5 0 0.5 0.9 0.0
O2 O-2 0.2832 0.4211 0.3877 1 0.0
Fe3 Fe+2 0.0101 0.1398 0.1703 0.03 0.0
Mg4 Mg+2 0.5101 0.2503 0.3888 0.88 0.0
F9 F-1 0.2629 0.0453 0.0558 0.5 0.0
O5 O-2 0.2353 0.3218 0.161 1 0.0
Mg5 Mg+2 0.4939 0.878 0.0428 1 0.0
O8 O-2 0.7296 0.2262 0.0699 1 0.0
Mg3 Mg+2 0.0101 0.1398 0.1703 0.97 0.0
Fe4 Fe+2 0.5101 0.2503 0.3888 0.12 0.0
Si2 Si+4 0.0759 0.1771 0.8354 1 0.0
Fe1 Fe+2 0.5 0 0.5 0.1 0.0
Mg2 Mg+2 0.4977 0.9463 0.2738 0.91 0.0
O4 O-2 0.2188 0.1586 0.4853 1 0.0
O3 O-2 0.2192 0.113 0.2936 1 0.0
O6 O-2 0.7802 0.9483 0.1619 1 0.0
Si1 Si+4 0.0741 0.0663 0.3891 1 0.0
Fe2 Fe+2 0.4977 0.9463 0.2738 0.09 0.0
O7 O-2 0.7255 0.2803 0.2625 1 0.0
O1 O-2 0.7315 0.0633 0.3871 1 0.0
O9 O-2 0.2629 0.0453 0.0558 0.5 0.0
